data_4075125
loop_
_publ_author_name
'Benito-Garagorri, David'
'Becker, Eva'
'Wiedermann, Julia'
'Lackner, Wolfgang'
'Pollak, Martin'
'Mereiter, Kurt'
'Kisala, Joanna'
'Kirchner, Karl'

_publ_section_title
;
 Achiral and Chiral Transition Metal Complexes with Modularly Designed
 Tridentate PNP Pincer-Type Ligands Based on N-Heterocyclic Diamines
;
_journal_issue 8
_journal_name_full Organometallics
_journal_page_first 1900
_journal_paper_doi 10.1021/om0600644
_journal_volume 25
_journal_year 2006
_chemical_formula_moiety 'C23 H42 Fe N6 P2, 2(B F4)'
_chemical_formula_sum 'C23 H42 B2 F8 Fe N6 P2'
_chemical_formula_weight 694.04
_chemical_name_common '995 [Fe(PNP-iPr)(CH3CN)3](BF4)2.solv'
_chemical_name_systematic
; 
 ? 
;
_space_group_IT_number 19
_symmetry_cell_setting orthorhombic
_symmetry_space_group_name_Hall 'P 2ac 2ab'
_symmetry_space_group_name_H-M 'P 21 21 21'
_atom_sites_solution_hydrogens geom
_atom_sites_solution_primary direct
_atom_sites_solution_secondary difmap
_audit_creation_method SHELXL-97
_cell_angle_alpha 90.00
_cell_angle_beta 90.00
_cell_angle_gamma 90.00
_cell_formula_units_Z 4
_cell_length_a 11.0106(5)
_cell_length_b 18.6305(8)
_cell_length_c 19.4426(8)
_cell_measurement_reflns_used 9856
_cell_measurement_temperature 173(2)
_cell_measurement_theta_max 29.95
_cell_measurement_theta_min 2.39
_cell_volume 3988.3(3)
_computing_cell_refinement 'Bruker SAINT'
_computing_data_collection 'Bruker SMART'
_computing_data_reduction 'Bruker SAINT, SADABS, XPREP'
_computing_molecular_graphics 'Bruker SHELXTL'
_computing_publication_material 'Bruker SHELXTL'
_computing_structure_refinement 'SHELXL-97 (Sheldrick, 1997)'
_computing_structure_solution 'SHELXS-97 (Sheldrick, 1997)'
_diffrn_ambient_temperature 173(2)
_diffrn_measured_fraction_theta_full 0.991
_diffrn_measured_fraction_theta_max 0.991
_diffrn_measurement_device_type 'CCD area detector'
_diffrn_measurement_method 'phi and omega scans'
_diffrn_radiation_monochromator graphite
_diffrn_radiation_source 'fine-focus sealed tube'
_diffrn_radiation_type MoK\a
_diffrn_radiation_wavelength 0.71073
_diffrn_reflns_av_R_equivalents 0.0195
_diffrn_reflns_av_sigmaI/netI 0.0140
_diffrn_reflns_limit_h_max 14
_diffrn_reflns_limit_h_min -14
_diffrn_reflns_limit_k_max 23
_diffrn_reflns_limit_k_min -23
_diffrn_reflns_limit_l_max 24
_diffrn_reflns_limit_l_min -24
_diffrn_reflns_number 48932
_diffrn_reflns_theta_full 27.00
_diffrn_reflns_theta_max 27.00
_diffrn_reflns_theta_min 2.36
_diffrn_standards_decay_% 0
_exptl_absorpt_coefficient_mu 0.516
_exptl_absorpt_correction_T_max 0.86
_exptl_absorpt_correction_T_min 0.76
_exptl_absorpt_correction_type multi-scan
_exptl_absorpt_process_details 'program SADABS, V2.10'
_exptl_crystal_colour red
_exptl_crystal_density_diffrn 1.156
_exptl_crystal_density_method 'not measured'
_exptl_crystal_description prism
_exptl_crystal_F_000 1440
_exptl_crystal_size_max 0.54
_exptl_crystal_size_mid 0.41
_exptl_crystal_size_min 0.30
_refine_diff_density_max 0.677
_refine_diff_density_min -0.300
_refine_diff_density_rms 0.068
_refine_ls_abs_structure_details 'Flack H D (1983), Acta Cryst. A39, 876-881'
_refine_ls_abs_structure_Flack -0.010(16)
_refine_ls_extinction_method none
_refine_ls_goodness_of_fit_ref 1.032
_refine_ls_hydrogen_treatment constr
_refine_ls_matrix_type full
_refine_ls_number_parameters 462
_refine_ls_number_reflns 8660
_refine_ls_number_restraints 436
_refine_ls_restrained_S_all 1.089
_refine_ls_R_factor_all 0.0512
_refine_ls_R_factor_gt 0.0490
_refine_ls_shift/su_max 0.000
_refine_ls_shift/su_mean 0.000
_refine_ls_structure_factor_coef Fsqd
_refine_ls_weighting_details 'calc w=1/[\s^2^(Fo^2^)+(0.0917P)^2^+1.7837P] where P=(Fo^2^+2Fc^2^)/3'
_refine_ls_weighting_scheme calc
_refine_ls_wR_factor_gt 0.1334
_refine_ls_wR_factor_ref 0.1366
_reflns_number_gt 8257
_reflns_number_total 8660
_reflns_threshold_expression >2sigma(I)
_cod_data_source_file om0600644si20060122_054457.cif
_cod_data_source_block 9b-995
_cod_depositor_comments
;
The following automatic conversions were performed:

'_symmetry_cell_setting' value 'Orthorhombic' changed to
'orthorhombic' according to
/home/saulius/struct/CIF-dictionaries/cif_core.dic dictionary named
'cif_core.dic' version 2.4.1 from 2010-06-29.

Automatic conversion script
Id: cif_fix_values 1715 2011-07-08 13:25:40Z adriana 
;
_cod_original_sg_symbol_Hall 'P 2ac 2ab '
_cod_original_sg_symbol_H-M P2(1)2(1)2(1)
_cod_database_code 4075125

loop_
_symmetry_equiv_pos_as_xyz
'x, y, z'
'-x+1/2, -y, z+1/2'
'-x, y+1/2, -z+1/2'
'x+1/2, -y+1/2, -z'

loop_
_atom_site_label
_atom_site_type_symbol
_atom_site_fract_x
_atom_site_fract_y
_atom_site_fract_z
_atom_site_U_iso_or_equiv
_atom_site_adp_type
_atom_site_occupancy
_atom_site_symmetry_multiplicity
_atom_site_calc_flag
_atom_site_refinement_flags
_atom_site_disorder_assembly
_atom_site_disorder_group
Fe Fe 0.70958(4) 0.36100(2) 0.237045(18) 0.03497(11) Uani 1 1 d . . .
P1 P 0.59141(8) 0.33182(6) 0.14633(4) 0.0568(2) Uani 1 1 d . . .
P2 P 0.79131(7) 0.38335(3) 0.34197(3) 0.03458(15) Uani 1 1 d . . .
N1 N 0.5673(2) 0.32828(11) 0.29165(11) 0.0305(4) Uani 1 1 d . . .
N2 N 0.4666(3) 0.30407(19) 0.18967(14) 0.0552(7) Uani 1 1 d . . .
H2N H 0.4016 0.2901 0.1669 0.066 Uiso 1 1 calc R . .
N3 N 0.6760(2) 0.35131(15) 0.39129(12) 0.0428(6) Uani 1 1 d . . .
H3N H 0.6837 0.3502 0.4363 0.051 Uiso 1 1 calc R . .
N4 N 0.8461(3) 0.39007(17) 0.18119(16) 0.0568(7) Uani 1 1 d . . .
N5 N 0.7792(2) 0.26697(13) 0.24131(12) 0.0401(5) Uani 1 1 d . . .
N6 N 0.6520(2) 0.45838(14) 0.23059(14) 0.0444(5) Uani 1 1 d . . .
C1 C 0.4667(3) 0.30332(14) 0.25994(15) 0.0380(5) Uani 1 1 d . . .
C2 C 0.3666(3) 0.27818(17) 0.29685(18) 0.0458(7) Uani 1 1 d . . .
H2 H 0.2955 0.2623 0.2737 0.055 Uiso 1 1 calc R . .
C3 C 0.3730(3) 0.27684(17) 0.36743(17) 0.0469(7) Uani 1 1 d . . .
H3 H 0.3066 0.2588 0.3934 0.056 Uiso 1 1 calc R . .
C4 C 0.4754(3) 0.30160(18) 0.40083(16) 0.0439(6) Uani 1 1 d . . .
H4 H 0.4801 0.3011 0.4496 0.053 Uiso 1 1 calc R . .
C5 C 0.5719(2) 0.32739(14) 0.36136(13) 0.0344(5) Uani 1 1 d . . .
C6 C 0.6296(6) 0.2638(3) 0.0846(3) 0.0937(18) Uani 1 1 d . . .
H6 H 0.5782 0.2718 0.0428 0.112 Uiso 1 1 calc R . .
C7 C 0.7601(6) 0.2640(6) 0.0621(3) 0.128(3) Uani 1 1 d . . .
H7A H 0.7750 0.2228 0.0319 0.193 Uiso 1 1 calc R . .
H7B H 0.8128 0.2608 0.1026 0.193 Uiso 1 1 calc R . .
H7C H 0.7774 0.3085 0.0371 0.193 Uiso 1 1 calc R . .
C8 C 0.6024(8) 0.1949(4) 0.1103(4) 0.112(2) Uani 1 1 d . . .
H8A H 0.6262 0.1586 0.0765 0.168 Uiso 1 1 calc R . .
H8B H 0.5150 0.1913 0.1192 0.168 Uiso 1 1 calc R . .
H8C H 0.6471 0.1870 0.1533 0.168 Uiso 1 1 calc R . .
C9 C 0.5339(5) 0.4095(3) 0.0924(2) 0.0756(12) Uani 1 1 d . . .
H9 H 0.5013 0.4458 0.1255 0.091 Uiso 1 1 calc R . .
C10 C 0.6353(6) 0.4467(5) 0.0529(3) 0.112(2) Uani 1 1 d . . .
H10A H 0.6010 0.4856 0.0251 0.168 Uiso 1 1 calc R . .
H10B H 0.6758 0.4120 0.0228 0.168 Uiso 1 1 calc R . .
H10C H 0.6944 0.4666 0.0855 0.168 Uiso 1 1 calc R . .
C11 C 0.4305(6) 0.3897(4) 0.0463(3) 0.0982(18) Uani 1 1 d . . .
H11A H 0.4058 0.4317 0.0195 0.147 Uiso 1 1 calc R . .
H11B H 0.3619 0.3731 0.0742 0.147 Uiso 1 1 calc R . .
H11C H 0.4560 0.3512 0.0151 0.147 Uiso 1 1 calc R . .
C12 C 0.9214(3) 0.33007(18) 0.37120(17) 0.0468(7) Uani 1 1 d . . .
H12 H 0.8968 0.2789 0.3645 0.056 Uiso 1 1 calc R . .
C13 C 1.0347(3) 0.3401(3) 0.3270(3) 0.0699(11) Uani 1 1 d . . .
H13A H 1.0999 0.3092 0.3444 0.105 Uiso 1 1 calc R . .
H13B H 1.0607 0.3903 0.3291 0.105 Uiso 1 1 calc R . .
H13C H 1.0162 0.3271 0.2793 0.105 Uiso 1 1 calc R . .
C14 C 0.9513(4) 0.3370(3) 0.4477(2) 0.0732(11) Uani 1 1 d . . .
H14A H 1.0208 0.3062 0.4588 0.110 Uiso 1 1 calc R . .
H14B H 0.8809 0.3222 0.4751 0.110 Uiso 1 1 calc R . .
H14C H 0.9716 0.3870 0.4583 0.110 Uiso 1 1 calc R . .
C15 C 0.8193(3) 0.47436(17) 0.3761(2) 0.0545(8) Uani 1 1 d . . .
H15 H 0.8652 0.4683 0.4202 0.065 Uiso 1 1 calc R . .
C16 C 0.9009(4) 0.5169(2) 0.3279(3) 0.0760(13) Uani 1 1 d . . .
H16A H 0.9143 0.5650 0.3469 0.114 Uiso 1 1 calc R . .
H16B H 0.8619 0.5209 0.2828 0.114 Uiso 1 1 calc R . .
H16C H 0.9790 0.4922 0.3231 0.114 Uiso 1 1 calc R . .
C17 C 0.7019(4) 0.5140(2) 0.3939(2) 0.0626(9) Uani 1 1 d . . .
H17A H 0.7215 0.5618 0.4117 0.094 Uiso 1 1 calc R . .
H17B H 0.6572 0.4869 0.4289 0.094 Uiso 1 1 calc R . .
H17C H 0.6518 0.5187 0.3525 0.094 Uiso 1 1 calc R . .
C18 C 0.9203(4) 0.4047(3) 0.1441(3) 0.0898(18) Uani 1 1 d . . .
C19 C 1.0098(9) 0.4200(5) 0.0908(6) 0.206(7) Uani 1 1 d . . .
H19A H 1.0863 0.4347 0.1123 0.310 Uiso 1 1 calc R . .
H19B H 0.9799 0.4588 0.0613 0.310 Uiso 1 1 calc R . .
H19C H 1.0232 0.3769 0.0630 0.310 Uiso 1 1 calc R . .
C20 C 0.8301(3) 0.21406(17) 0.24167(19) 0.0482(7) Uani 1 1 d . . .
C21 C 0.8988(4) 0.1467(2) 0.2403(3) 0.0715(11) Uani 1 1 d . . .
H21A H 0.9743 0.1525 0.2664 0.107 Uiso 1 1 calc R . .
H21B H 0.9181 0.1341 0.1926 0.107 Uiso 1 1 calc R . .
H21C H 0.8500 0.1083 0.2609 0.107 Uiso 1 1 calc R . .
C22 C 0.6332(3) 0.51798(18) 0.2225(2) 0.0548(8) Uani 1 1 d . . .
C23 C 0.6131(5) 0.5952(2) 0.2157(3) 0.0827(14) Uani 1 1 d . . .
H23A H 0.6658 0.6144 0.1794 0.124 Uiso 1 1 calc R . .
H23B H 0.6322 0.6189 0.2594 0.124 Uiso 1 1 calc R . .
H23C H 0.5280 0.6042 0.2037 0.124 Uiso 1 1 calc R . .
B1 B 0.1550(4) 0.2347(3) 0.1312(2) 0.0570(11) Uani 0.536(7) 1 d PDU A 1
F1 F 0.2410(8) 0.1980(4) 0.1645(6) 0.244(8) Uani 0.536(7) 1 d PDU A 1
F2 F 0.2070(10) 0.2877(4) 0.0954(4) 0.215(7) Uani 0.536(7) 1 d PDU A 1
F3 F 0.0784(6) 0.2637(4) 0.1767(4) 0.132(3) Uani 0.536(7) 1 d PDU A 1
F4 F 0.0957(7) 0.1901(4) 0.0893(3) 0.105(3) Uani 0.536(7) 1 d PDU A 1
B1' B 0.1740(5) 0.2303(3) 0.1365(2) 0.0570(11) Uani 0.46 1 d PDU A 2
F1' F 0.2728(8) 0.2029(5) 0.1065(5) 0.157(5) Uani 0.464(7) 1 d PDU A 2
F2' F 0.1912(9) 0.3005(3) 0.1462(5) 0.148(5) Uani 0.464(7) 1 d PDU A 2
F3' F 0.1568(6) 0.1979(4) 0.1970(3) 0.091(3) Uani 0.464(7) 1 d PDU A 2
F4' F 0.0774(8) 0.2199(6) 0.0963(4) 0.160(6) Uani 0.464(7) 1 d PDU A 2
B2 B 0.5976(3) 0.38303(17) 0.57809(16) 0.0533(10) Uani 0.709(7) 1 d PDU B 1
F5 F 0.6933(5) 0.3517(4) 0.5484(3) 0.158(4) Uani 0.709(7) 1 d PDU B 1
F6 F 0.5376(5) 0.4206(2) 0.5303(2) 0.104(2) Uani 0.709(7) 1 d PDU B 1
F7 F 0.5242(7) 0.3324(3) 0.6035(3) 0.159(3) Uani 0.709(7) 1 d PDU B 1
F8 F 0.6339(5) 0.4258(3) 0.6292(2) 0.1051(18) Uani 0.709(7) 1 d PDU B 1
B2' B 0.6175(7) 0.3722(4) 0.5823(4) 0.0533(10) Uani 0.29 1 d PDU B 2
F5' F 0.6557(9) 0.3213(5) 0.5391(4) 0.073(3) Uani 0.291(7) 1 d PDU B 2
F6' F 0.4968(7) 0.3778(9) 0.5788(8) 0.145(8) Uani 0.291(7) 1 d PDU B 2
F7' F 0.6500(14) 0.3553(10) 0.6465(4) 0.176(9) Uani 0.291(7) 1 d PDU B 2
F8' F 0.6681(17) 0.4347(5) 0.5647(11) 0.249(14) Uani 0.291(7) 1 d PDU B 2

loop_
_atom_site_aniso_label
_atom_site_aniso_U_11
_atom_site_aniso_U_22
_atom_site_aniso_U_33
_atom_site_aniso_U_23
_atom_site_aniso_U_13
_atom_site_aniso_U_12
Fe 0.03273(18) 0.04189(19) 0.03028(18) 0.00510(13) 0.00476(14) 0.00389(15)
P1 0.0475(4) 0.0942(7) 0.0287(3) -0.0094(4) 0.0011(3) 0.0108(4)
P2 0.0301(3) 0.0363(3) 0.0373(3) 0.0030(2) -0.0008(3) -0.0040(3)
N1 0.0311(10) 0.0316(10) 0.0286(9) 0.0003(8) -0.0001(8) 0.0001(8)
N2 0.0444(14) 0.084(2) 0.0373(13) -0.0137(14) -0.0072(11) -0.0042(14)
N3 0.0396(12) 0.0612(15) 0.0276(10) 0.0024(10) 0.0000(8) -0.0128(11)
N4 0.0484(15) 0.0666(17) 0.0555(16) 0.0247(14) 0.0166(13) 0.0132(14)
N5 0.0368(11) 0.0445(12) 0.0392(11) -0.0038(9) 0.0055(10) 0.0025(10)
N6 0.0406(12) 0.0484(13) 0.0441(13) 0.0133(11) 0.0052(11) 0.0024(10)
C1 0.0383(13) 0.0362(12) 0.0395(13) -0.0056(11) -0.0015(11) -0.0007(10)
C2 0.0365(14) 0.0464(15) 0.0546(17) -0.0061(13) -0.0002(12) -0.0091(12)
C3 0.0404(15) 0.0479(15) 0.0523(17) 0.0065(13) 0.0087(13) -0.0117(12)
C4 0.0400(15) 0.0555(16) 0.0363(14) 0.0083(12) 0.0045(11) -0.0085(13)
C5 0.0349(12) 0.0366(12) 0.0317(12) 0.0014(10) 0.0023(10) 0.0008(10)
C6 0.099(4) 0.102(4) 0.080(3) -0.049(3) -0.011(3) 0.033(3)
C7 0.094(4) 0.235(9) 0.057(3) -0.046(4) 0.012(3) 0.061(5)
C8 0.128(5) 0.114(5) 0.094(4) -0.019(4) -0.013(4) 0.055(4)
C9 0.078(3) 0.101(3) 0.0479(19) 0.014(2) -0.0026(19) 0.022(2)
C10 0.105(4) 0.170(6) 0.062(3) 0.051(4) 0.003(3) 0.007(4)
C11 0.095(4) 0.126(5) 0.073(3) -0.002(3) -0.015(3) 0.025(3)
C12 0.0401(15) 0.0508(16) 0.0495(16) 0.0050(13) -0.0068(13) -0.0008(13)
C13 0.0359(16) 0.088(3) 0.086(3) 0.018(2) 0.0037(17) 0.0086(17)
C14 0.069(2) 0.086(3) 0.064(2) 0.008(2) -0.028(2) 0.008(2)
C15 0.0513(19) 0.0438(15) 0.068(2) -0.0088(14) -0.0119(16) -0.0073(13)
C16 0.057(2) 0.0447(17) 0.127(4) 0.004(2) 0.006(2) -0.0152(16)
C17 0.070(2) 0.0537(17) 0.064(2) -0.0147(15) -0.006(2) 0.0036(18)
C18 0.071(3) 0.093(3) 0.105(4) 0.055(3) 0.051(3) 0.034(2)
C19 0.158(7) 0.177(7) 0.284(12) 0.167(8) 0.177(9) 0.099(6)
C20 0.0415(14) 0.0504(16) 0.0529(17) -0.0022(13) 0.0045(13) 0.0003(12)
C21 0.066(2) 0.0484(17) 0.100(3) -0.007(2) 0.007(2) 0.0137(16)
C22 0.0509(18) 0.0494(18) 0.064(2) 0.0177(15) -0.0026(16) 0.0049(14)
C23 0.088(3) 0.051(2) 0.109(4) 0.023(2) -0.013(3) 0.007(2)
B1 0.057(3) 0.063(2) 0.051(2) -0.0081(17) -0.0073(17) -0.0088(19)
F1 0.209(10) 0.124(6) 0.399(18) -0.146(8) -0.247(12) 0.092(7)
F2 0.326(15) 0.126(6) 0.193(9) -0.067(5) 0.175(10) -0.122(8)
F3 0.140(6) 0.119(6) 0.138(6) -0.028(4) 0.084(5) -0.012(4)
F4 0.134(7) 0.117(5) 0.063(3) -0.012(3) -0.045(4) -0.043(4)
B1' 0.057(3) 0.063(2) 0.051(2) -0.0081(17) -0.0073(17) -0.0088(19)
F1' 0.103(5) 0.197(10) 0.173(11) 0.049(8) 0.054(7) 0.052(7)
F2' 0.190(10) 0.058(3) 0.197(10) 0.037(4) -0.112(8) -0.011(4)
F3' 0.110(5) 0.107(5) 0.057(3) 0.021(3) -0.026(3) -0.042(5)
F4' 0.094(5) 0.273(15) 0.112(8) 0.016(9) -0.062(6) -0.067(8)
B2 0.056(2) 0.061(2) 0.0437(19) -0.0009(16) 0.0033(17) -0.0032(19)
F5 0.096(4) 0.285(11) 0.093(4) -0.065(5) -0.019(3) 0.080(5)
F6 0.164(5) 0.081(3) 0.067(2) -0.0042(19) -0.025(3) 0.028(3)
F7 0.206(8) 0.136(5) 0.134(5) 0.028(4) 0.020(5) -0.098(5)
F8 0.114(4) 0.119(4) 0.082(3) -0.035(3) -0.035(3) -0.014(3)
B2' 0.056(2) 0.061(2) 0.0437(19) -0.0009(16) 0.0033(17) -0.0032(19)
F5' 0.083(6) 0.104(6) 0.031(3) -0.010(4) -0.023(4) 0.039(5)
F6' 0.054(4) 0.22(2) 0.161(15) -0.069(14) -0.011(7) 0.040(7)
F7' 0.190(15) 0.30(2) 0.038(4) -0.029(6) -0.018(6) 0.124(16)
F8' 0.23(2) 0.067(5) 0.45(3) 0.040(10) 0.21(2) -0.007(9)

loop_
_atom_type_symbol
_atom_type_description
_atom_type_scat_dispersion_real
_atom_type_scat_dispersion_imag
_atom_type_scat_source
C C 0.0033 0.0016 'International Tables Vol C Tables 4.2.6.8 and 6.1.1.4'
H H 0.0000 0.0000 'International Tables Vol C Tables 4.2.6.8 and 6.1.1.4'
B B 0.0013 0.0007 'International Tables Vol C Tables 4.2.6.8 and 6.1.1.4'
N N 0.0061 0.0033 'International Tables Vol C Tables 4.2.6.8 and 6.1.1.4'
F F 0.0171 0.0103 'International Tables Vol C Tables 4.2.6.8 and 6.1.1.4'
P P 0.1023 0.0942 'International Tables Vol C Tables 4.2.6.8 and 6.1.1.4'
Fe Fe 0.3463 0.8444 'International Tables Vol C Tables 4.2.6.8 and 6.1.1.4'

loop_
_geom_angle_atom_site_label_1
_geom_angle_atom_site_label_2
_geom_angle_atom_site_label_3
_geom_angle
N5 Fe N6 175.44(10)
N5 Fe N4 88.23(11)
N6 Fe N4 87.44(12)
N5 Fe N1 90.68(10)
N6 Fe N1 93.70(10)
N4 Fe N1 177.73(13)
N5 Fe P1 92.55(8)
N6 Fe P1 89.21(9)
N4 Fe P1 94.40(11)
N1 Fe P1 83.65(7)
N5 Fe P2 88.28(8)
N6 Fe P2 90.93(9)
N4 Fe P2 98.36(11)
N1 Fe P2 83.60(7)
P1 Fe P2 167.23(4)
N2 P1 C6 107.9(3)
N2 P1 C9 103.7(2)
C6 P1 C9 104.3(3)
N2 P1 Fe 98.77(10)
C6 P1 Fe 123.9(2)
C9 P1 Fe 116.15(18)
N3 P2 C12 102.62(14)
N3 P2 C15 104.14(16)
C12 P2 C15 104.78(16)
N3 P2 Fe 98.44(8)
C12 P2 Fe 119.31(11)
C15 P2 Fe 123.93(13)
C1 N1 C5 118.8(2)
C1 N1 Fe 120.54(18)
C5 N1 Fe 120.55(18)
C1 N2 P1 120.0(2)
C1 N2 H2N 120.0
P1 N2 H2N 120.0
C5 N3 P2 120.20(18)
C5 N3 H3N 119.9
P2 N3 H3N 119.9
C18 N4 Fe 174.1(5)
C20 N5 Fe 173.7(3)
C22 N6 Fe 170.4(3)
N1 C1 N2 117.0(3)
N1 C1 C2 121.9(3)
N2 C1 C2 121.1(3)
C3 C2 C1 118.6(3)
C3 C2 H2 120.7
C1 C2 H2 120.7
C2 C3 C4 120.4(3)
C2 C3 H3 119.8
C4 C3 H3 119.8
C3 C4 C5 118.6(3)
C3 C4 H4 120.7
C5 C4 H4 120.7
N1 C5 N3 117.0(2)
N1 C5 C4 121.7(3)
N3 C5 C4 121.3(2)
C8 C6 C7 108.0(6)
C8 C6 P1 110.8(5)
C7 C6 P1 114.6(5)
C8 C6 H6 107.7
C7 C6 H6 107.7
P1 C6 H6 107.7
C6 C7 H7A 109.5
C6 C7 H7B 109.5
H7A C7 H7B 109.5
C6 C7 H7C 109.5
H7A C7 H7C 109.5
H7B C7 H7C 109.5
C6 C8 H8A 109.5
C6 C8 H8B 109.5
H8A C8 H8B 109.5
C6 C8 H8C 109.5
H8A C8 H8C 109.5
H8B C8 H8C 109.5
C11 C9 C10 111.6(4)
C11 C9 P1 113.4(4)
C10 C9 P1 112.4(4)
C11 C9 H9 106.2
C10 C9 H9 106.2
P1 C9 H9 106.2
C9 C10 H10A 109.5
C9 C10 H10B 109.5
H10A C10 H10B 109.5
C9 C10 H10C 109.5
H10A C10 H10C 109.5
H10B C10 H10C 109.5
C9 C11 H11A 109.5
C9 C11 H11B 109.5
H11A C11 H11B 109.5
C9 C11 H11C 109.5
H11A C11 H11C 109.5
H11B C11 H11C 109.5
C13 C12 C14 111.2(3)
C13 C12 P2 113.5(2)
C14 C12 P2 115.1(3)
C13 C12 H12 105.4
C14 C12 H12 105.4
P2 C12 H12 105.4
C12 C13 H13A 109.5
C12 C13 H13B 109.5
H13A C13 H13B 109.5
C12 C13 H13C 109.5
H13A C13 H13C 109.5
H13B C13 H13C 109.5
C12 C14 H14A 109.5
C12 C14 H14B 109.5
H14A C14 H14B 109.5
C12 C14 H14C 109.5
H14A C14 H14C 109.5
H14B C14 H14C 109.5
C16 C15 C17 112.8(3)
C16 C15 P2 110.8(3)
C17 C15 P2 112.5(2)
C16 C15 H15 106.8
C17 C15 H15 106.8
P2 C15 H15 106.8
C15 C16 H16A 109.5
C15 C16 H16B 109.5
H16A C16 H16B 109.5
C15 C16 H16C 109.5
H16A C16 H16C 109.5
H16B C16 H16C 109.5
C15 C17 H17A 109.5
C15 C17 H17B 109.5
H17A C17 H17B 109.5
C15 C17 H17C 109.5
H17A C17 H17C 109.5
H17B C17 H17C 109.5
N4 C18 C19 174.5(9)
C18 C19 H19A 109.5
C18 C19 H19B 109.5
H19A C19 H19B 109.5
C18 C19 H19C 109.5
H19A C19 H19C 109.5
H19B C19 H19C 109.5
N5 C20 C21 177.9(4)
C20 C21 H21A 109.5
C20 C21 H21B 109.5
H21A C21 H21B 109.5
C20 C21 H21C 109.5
H21A C21 H21C 109.5
H21B C21 H21C 109.5
N6 C22 C23 176.7(4)
C22 C23 H23A 109.5
C22 C23 H23B 109.5
H23A C23 H23B 109.5
C22 C23 H23C 109.5
H23A C23 H23C 109.5
H23B C23 H23C 109.5
F4 B1 F3 110.3(3)
F4 B1 F2 110.6(3)
F3 B1 F2 108.5(3)
F4 B1 F1 108.8(3)
F3 B1 F1 109.5(3)
F2 B1 F1 109.1(3)
F4' B1' F3' 109.7(3)
F4' B1' F2' 109.7(3)
F3' B1' F2' 109.8(3)
F4' B1' F1' 109.8(3)
F3' B1' F1' 109.1(3)
F2' B1' F1' 108.7(3)
F8 B2 F7 109.1(2)
F8 B2 F6 110.6(2)
F7 B2 F6 109.1(3)
F8 B2 F5 110.3(3)
F7 B2 F5 109.2(3)
F6 B2 F5 108.5(2)
F6' B2' F8' 109.6(3)
F6' B2' F7' 109.4(3)
F8' B2' F7' 109.5(3)
F6' B2' F5' 109.6(3)
F8' B2' F5' 109.1(3)
F7' B2' F5' 109.6(3)

loop_
_geom_bond_atom_site_label_1
_geom_bond_atom_site_label_2
_geom_bond_distance
Fe N5 1.914(2)
Fe N6 1.926(3)
Fe N4 1.932(3)
Fe N1 1.988(2)
Fe P1 2.2583(10)
Fe P2 2.2682(8)
P1 N2 1.693(3)
P1 C6 1.796(4)
P1 C9 1.896(5)
P2 N3 1.699(2)
P2 C12 1.833(3)
P2 C15 1.847(3)
N1 C1 1.351(4)
N1 C5 1.356(3)
N2 C1 1.366(4)
N2 H2N 0.8800
N3 C5 1.361(4)
N3 H3N 0.8800
N4 C18 1.123(5)
N5 C20 1.134(4)
N6 C22 1.140(4)
C1 C2 1.396(4)
C2 C3 1.374(5)
C2 H2 0.9500
C3 C4 1.380(5)
C3 H3 0.9500
C4 C5 1.396(4)
C4 H4 0.9500
C6 C8 1.410(10)
C6 C7 1.502(9)
C6 H6 1.0000
C7 H7A 0.9800
C7 H7B 0.9800
C7 H7C 0.9800
C8 H8A 0.9800
C8 H8B 0.9800
C8 H8C 0.9800
C9 C11 1.495(8)
C9 C10 1.522(8)
C9 H9 1.0000
C10 H10A 0.9800
C10 H10B 0.9800
C10 H10C 0.9800
C11 H11A 0.9800
C11 H11B 0.9800
C11 H11C 0.9800
C12 C13 1.526(5)
C12 C14 1.529(5)
C12 H12 1.0000
C13 H13A 0.9800
C13 H13B 0.9800
C13 H13C 0.9800
C14 H14A 0.9800
C14 H14B 0.9800
C14 H14C 0.9800
C15 C16 1.520(6)
C15 C17 1.528(6)
C15 H15 1.0000
C16 H16A 0.9800
C16 H16B 0.9800
C16 H16C 0.9800
C17 H17A 0.9800
C17 H17B 0.9800
C17 H17C 0.9800
C18 C19 1.458(6)
C19 H19A 0.9800
C19 H19B 0.9800
C19 H19C 0.9800
C20 C21 1.466(5)
C21 H21A 0.9800
C21 H21B 0.9800
C21 H21C 0.9800
C22 C23 1.462(5)
C23 H23A 0.9800
C23 H23B 0.9800
C23 H23C 0.9800
B1 F4 1.335(2)
B1 F3 1.335(2)
B1 F2 1.336(2)
B1 F1 1.336(2)
B1' F4' 1.334(2)
B1' F3' 1.335(2)
B1' F2' 1.335(2)
B1' F1' 1.336(2)
B2 F8 1.336(2)
B2 F7 1.336(2)
B2 F6 1.336(2)
B2 F5 1.337(2)
B2' F6' 1.335(2)
B2' F8' 1.336(2)
B2' F7' 1.336(2)
B2' F5' 1.336(2)

loop_
_geom_hbond_atom_site_label_D
_geom_hbond_atom_site_label_H
_geom_hbond_atom_site_label_A
_geom_hbond_distance_DH
_geom_hbond_distance_HA
_geom_hbond_distance_DA
_geom_hbond_angle_DHA
N2 H2N F1 0.88 2.47 3.212(9) 143.0
N2 H2N F2 0.88 2.55 3.408(12) 163.8
N2 H2N F1' 0.88 2.46 3.274(12) 154.8
N2 H2N F2' 0.88 2.36 3.149(10) 149.3
N3 H3N F5 0.88 2.18 3.060(6) 176.5
N3 H3N F5' 0.88 2.09 2.936(8) 160.4

loop_
_geom_torsion_atom_site_label_1
_geom_torsion_atom_site_label_2
_geom_torsion_atom_site_label_3
_geom_torsion_atom_site_label_4
_geom_torsion
N5 Fe P1 N2 91.01(15)
N6 Fe P1 N2 -93.20(15)
N4 Fe P1 N2 179.43(16)
N1 Fe P1 N2 0.61(14)
P2 Fe P1 N2 -2.4(2)
N5 Fe P1 C6 -27.5(3)
N6 Fe P1 C6 148.3(3)
N4 Fe P1 C6 60.9(3)
N1 Fe P1 C6 -117.9(3)
P2 Fe P1 C6 -121.0(3)
N5 Fe P1 C9 -158.92(18)
N6 Fe P1 C9 16.87(19)
N4 Fe P1 C9 -70.51(19)
N1 Fe P1 C9 110.67(18)
P2 Fe P1 C9 107.6(2)
N5 Fe P2 N3 -87.55(12)
N6 Fe P2 N3 96.94(12)
N4 Fe P2 N3 -175.51(13)
N1 Fe P2 N3 3.33(12)
P1 Fe P2 N3 6.4(2)
N5 Fe P2 C12 22.12(14)
N6 Fe P2 C12 -153.39(14)
N4 Fe P2 C12 -65.84(15)
N1 Fe P2 C12 113.00(14)
P1 Fe P2 C12 116.0(2)
N5 Fe P2 C15 159.03(17)
N6 Fe P2 C15 -16.48(17)
N4 Fe P2 C15 71.07(18)
N1 Fe P2 C15 -110.10(16)
P1 Fe P2 C15 -107.0(2)
N5 Fe N1 C1 -91.8(2)
N6 Fe N1 C1 89.5(2)
P1 Fe N1 C1 0.66(19)
P2 Fe N1 C1 180.0(2)
N5 Fe N1 C5 85.0(2)
N6 Fe N1 C5 -93.7(2)
P1 Fe N1 C5 177.5(2)
P2 Fe N1 C5 -3.21(19)
C6 P1 N2 C1 128.0(3)
C9 P1 N2 C1 -121.7(3)
Fe P1 N2 C1 -2.0(3)
C12 P2 N3 C5 -126.7(2)
C15 P2 N3 C5 124.3(3)
Fe P2 N3 C5 -4.0(2)
C5 N1 C1 N2 -179.0(3)
Fe N1 C1 N2 -2.1(4)
C5 N1 C1 C2 1.4(4)
Fe N1 C1 C2 178.3(2)
P1 N2 C1 N1 2.8(4)
P1 N2 C1 C2 -177.6(2)
N1 C1 C2 C3 -2.1(5)
N2 C1 C2 C3 178.2(3)
C1 C2 C3 C4 1.6(5)
C2 C3 C4 C5 -0.4(5)
C1 N1 C5 N3 178.4(2)
Fe N1 C5 N3 1.5(3)
C1 N1 C5 C4 -0.2(4)
Fe N1 C5 C4 -177.0(2)
P2 N3 C5 N1 2.2(4)
P2 N3 C5 C4 -179.3(2)
C3 C4 C5 N1 -0.3(5)
C3 C4 C5 N3 -178.8(3)
N2 P1 C6 C8 -34.1(5)
C9 P1 C6 C8 -144.0(5)
Fe P1 C6 C8 80.0(5)
N2 P1 C6 C7 -156.7(5)
C9 P1 C6 C7 93.5(6)
Fe P1 C6 C7 -42.5(7)
N2 P1 C9 C11 -56.7(4)
C6 P1 C9 C11 56.2(5)
Fe P1 C9 C11 -163.8(3)
N2 P1 C9 C10 175.4(4)
C6 P1 C9 C10 -71.7(5)
Fe P1 C9 C10 68.3(5)
N3 P2 C12 C13 171.1(3)
C15 P2 C12 C13 -80.4(3)
Fe P2 C12 C13 63.7(3)
N3 P2 C12 C14 -59.3(3)
C15 P2 C12 C14 49.3(3)
Fe P2 C12 C14 -166.6(3)
N3 P2 C15 C16 -167.6(3)
C12 P2 C15 C16 85.0(3)
Fe P2 C15 C16 -57.0(3)
N3 P2 C15 C17 -40.3(3)
C12 P2 C15 C17 -147.7(3)
Fe P2 C15 C17 70.3(3)
